data_7716808
loop_
_publ_author_name
'Masternak, Joanna'
'Ok&#x142;a, Karol'
'Kubas, Adam'
'Voller, Ji&#x159;&#xed;'
'Kozlansk&#xe1;, Karol&#xed;na'
'Zienkiewicz-Machnik, Ma&#x142;gorzata'
'Gilewska, Agnieszka'
'Sitkowski, Jerzy'
'Kamecka, Anna'
'Kazimierczuk, Katarzyna'
'Barszcz, Barbara'

_publ_section_title
;
 Synthesis, photophysical characterisation, quantum-chemical study and
 <i>in vitro</i> antiproliferative activity of cyclometalated Ir(III)
 complexes based on 3,5-dimethyl-1-phenyl-1<i>H</i>-pyrazole and N,N-donor
 ligands.
;
_journal_issue 34
_journal_name_full 'Dalton transactions (Cambridge, England : 2003)'
_journal_page_first 14438
_journal_page_last 14450
_journal_paper_doi 10.1039/d4dt01796j
_journal_volume 53
_journal_year 2024
_chemical_absolute_configuration unk
_chemical_formula_moiety 'C28 H27 Ir N8, F6 P, H2 O'
_chemical_formula_sum 'C28 H29 F6 Ir N8 O P'
_chemical_formula_weight 830.76
_chemical_name_systematic
'[Ir(biim)(dmfp)~2~]PF~6~ \\cdot H~2~O -[(2,2?-biimidazole-\k^2^N,N?)-bis(3,5-dimethyl-1-phenyl-1H-pyrazole-\k^2^N,C)iridium(III)] hexafluorophosphate monohydrate'
_space_group_IT_number 7
_space_group_name_Hall 'P -2yac'
_space_group_name_H-M_alt 'P 1 n 1'
_symmetry_cell_setting monoclinic
_symmetry_Int_Tables_number 7
_symmetry_space_group_name_Hall 'P -2yac'
_symmetry_space_group_name_H-M 'P 1 n 1'
_atom_sites_solution_hydrogens mixed
_audit_conform_dict_location ftp://ftp.iucr.org/pub/cif_core.dic
_audit_conform_dict_name cif_core.dic
_audit_conform_dict_version 2.4
_audit_creation_date 2024-07-18
_audit_creation_method 'WinGX routine CIF_UPDATE'
_audit_update_record
;
2024-07-18 deposited with the CCDC.	2024-07-29 downloaded from the CCDC.
;
_cell_angle_alpha 90
_cell_angle_beta 97.228(7)
_cell_angle_gamma 90
_cell_formula_units_Z 2
_cell_length_a 12.1393(10)
_cell_length_b 10.3689(10)
_cell_length_c 12.5880(11)
_cell_measurement_reflns_used 25370
_cell_measurement_temperature 120(2)
_cell_measurement_theta_max 29.64
_cell_measurement_theta_min 2.20
_cell_volume 1571.9(2)
_computing_cell_refinement 'STOE X-AREA'
_computing_data_collection 'STOE X-AREA'
_computing_data_reduction 'STOE X-RED'
_computing_molecular_graphics 'Ortep for Windows (Farrugia, 2012)'
_computing_publication_material 'WinGX publication routines (Farrugia, 2012)'
_computing_structure_refinement 'SHELXL-2018/3 (Sheldrick, 2018)'
_computing_structure_solution 'SHELXT 2014/5 (Sheldrick, 2014)'
_diffrn_ambient_temperature 120(2)
_diffrn_detector 'image plate (34 cm diameter)'
_diffrn_detector_area_resol_mean 6.67
_diffrn_detector_type STOE
_diffrn_measured_fraction_theta_full 0.997
_diffrn_measured_fraction_theta_max 0.993
_diffrn_measurement_device '2-circle goniometer'
_diffrn_measurement_device_type 'STOE IPDS 2T'
_diffrn_measurement_method 'rotation method'
_diffrn_radiation_monochromator 'parabolic x-ray mirror'
_diffrn_radiation_probe x-ray
_diffrn_radiation_type MoK\a
_diffrn_radiation_wavelength 0.71073
_diffrn_reflns_av_R_equivalents 0.0283
_diffrn_reflns_av_unetI/netI 0.0187
_diffrn_reflns_Laue_measured_fraction_full 0.997
_diffrn_reflns_Laue_measured_fraction_max 0.993
_diffrn_reflns_limit_h_max 16
_diffrn_reflns_limit_h_min -15
_diffrn_reflns_limit_k_max 14
_diffrn_reflns_limit_k_min -14
_diffrn_reflns_limit_l_max 17
_diffrn_reflns_limit_l_min -17
_diffrn_reflns_number 12977
_diffrn_reflns_point_group_measured_fraction_full 0.889
_diffrn_reflns_point_group_measured_fraction_max 0.874
_diffrn_reflns_theta_full 25.242
_diffrn_reflns_theta_max 29.15
_diffrn_reflns_theta_min 2.197
_diffrn_source 'GeniX Mo, 0.05 x 0.05 mm2 microfocus'
_diffrn_standards_number 0
_exptl_absorpt_coefficient_mu 4.37
_exptl_absorpt_correction_T_max 0.7013
_exptl_absorpt_correction_T_min 0.5936
_exptl_absorpt_correction_type numerical
_exptl_absorpt_process_details
;
        Numerical  absorption  correction was  performed
        after the  optimization of  the  crystal-shape
        description due to Herrendorf?s method
        [Herrendorf, 1994]
        Herrendorf,  W. (1994).HABITUS, a program for the
        optimization  of  the  crystal description for
 the numerical absorption correction by means of
        suitable, psi scanned reflections;dissertation
        1994,Karlsruhe;extension 1998,Gie\&sen
;
_exptl_crystal_colour green
_exptl_crystal_density_diffrn 1.755
_exptl_crystal_density_method 'not measured'
_exptl_crystal_description plate
_exptl_crystal_F_000 814
_exptl_crystal_size_max 0.23
_exptl_crystal_size_mid 0.2
_exptl_crystal_size_min 0.18
_refine_diff_density_max 1.938
_refine_diff_density_min -1.695
_refine_diff_density_rms 0.121
_refine_ls_abs_structure_details
;
 Refined as an inversion twin.
;
_refine_ls_abs_structure_Flack 0.173(10)
_refine_ls_extinction_method none
_refine_ls_goodness_of_fit_ref 1.08
_refine_ls_hydrogen_treatment constr
_refine_ls_matrix_type full
_refine_ls_number_parameters 493
_refine_ls_number_reflns 7412
_refine_ls_number_restraints 2
_refine_ls_restrained_S_all 1.079
_refine_ls_R_factor_all 0.0327
_refine_ls_R_factor_gt 0.0317
_refine_ls_shift/su_max 0.001
_refine_ls_shift/su_mean 0
_refine_ls_structure_factor_coef Fsqd
_refine_ls_weighting_details 'w=1/[\s^2^(Fo^2^)+(0.0637P)^2^+0.7759P] where P=(Fo^2^+2Fc^2^)/3'
_refine_ls_weighting_scheme calc
_refine_ls_wR_factor_gt 0.0824
_refine_ls_wR_factor_ref 0.0832
_reflns_Friedel_coverage 0.758
_reflns_Friedel_fraction_full 0.781
_reflns_Friedel_fraction_max 0.755
_reflns_number_gt 7160
_reflns_number_total 7412
_reflns_threshold_expression 'I > 2\s(I)'
_cod_data_source_file d4dt01796j2.cif
_cod_data_source_block b6c_2020
_cod_depositor_comments 'Adding full bibliography for 7716806--7716809.cif.'
_cod_original_sg_symbol_H-M 'P n'
_cod_database_code 7716808
_shelx_shelxl_version_number 2018/3

loop_
_symmetry_equiv_pos_as_xyz
'x, y, z'
'x+1/2, -y, z+1/2'

loop_
_atom_site_label
_atom_site_type_symbol
_atom_site_fract_x
_atom_site_fract_y
_atom_site_fract_z
_atom_site_U_iso_or_equiv
_atom_site_adp_type
_atom_site_occupancy
_atom_site_site_symmetry_order
_atom_site_calc_flag
_atom_site_refinement_flags_posn
_atom_site_refinement_flags_adp
_atom_site_refinement_flags_occupancy
_atom_site_disorder_assembly
_atom_site_disorder_group
C1 C 0.6596(7) 0.2887(8) 0.6503(6) 0.0390(15) Uani 1 1 d . . . . .
C2 C 0.5904(8) 0.2185(9) 0.7109(7) 0.0460(19) Uani 1 1 d . . . . .
H2 H 0.61268 0.150193 0.759066 0.055 Uiso 1 1 calc R U . . .
C3 C 0.4854(7) 0.2664(8) 0.6878(6) 0.0434(17) Uani 1 1 d . . . . .
C4 C 0.7823(7) 0.2792(8) 0.6524(7) 0.0447(16) Uani 1 1 d . . . . .
H4A H 0.817 0.359601 0.680448 0.067 Uiso 1 1 calc R U . . .
H4B H 0.800235 0.264502 0.579576 0.067 Uiso 1 1 calc R U . . .
H4C H 0.81041 0.207148 0.698436 0.067 Uiso 1 1 calc R U . . .
C5 C 0.3820(9) 0.2287(11) 0.7324(9) 0.061(2) Uani 1 1 d . . . . .
H5A H 0.363396 0.294831 0.782845 0.091 Uiso 1 1 calc R U . . .
H5B H 0.393565 0.145906 0.769739 0.091 Uiso 1 1 calc R U . . .
H5C H 0.320926 0.22046 0.673967 0.091 Uiso 1 1 calc R U . . .
C6 C 0.4188(8) 0.4585(8) 0.5669(8) 0.0371(15) Uani 1 1 d . . . . .
C7 C 0.3054(14) 0.4562(15) 0.5795(14) 0.053(4) Uani 1 1 d . . . . .
H7 H 0.275286 0.387062 0.616131 0.064 Uiso 1 1 calc R U . . .
C8 C 0.2374(8) 0.5579(12) 0.5370(10) 0.056(2) Uani 1 1 d . . . . .
H8 H 0.161581 0.561864 0.548267 0.067 Uiso 1 1 calc R U . . .
C9 C 0.2839(7) 0.6543(9) 0.4772(7) 0.0489(18) Uani 1 1 d . . . . .
H9 H 0.23861 0.722727 0.446436 0.059 Uiso 1 1 calc R U . . .
C10 C 0.3958(6) 0.6497(8) 0.4629(6) 0.0398(14) Uani 1 1 d . . . . .
H10 H 0.424937 0.714716 0.421142 0.048 Uiso 1 1 calc R U . . .
C11 C 0.4659(6) 0.5532(8) 0.5078(6) 0.0300(12) Uani 1 1 d . . . . .
C12 C 0.6097(6) 0.7352(8) 0.3123(5) 0.0383(14) Uani 1 1 d . . . . .
C13 C 0.6187(14) 0.8686(11) 0.3126(7) 0.077(4) Uani 1 1 d . . . . .
C14 C 0.621(3) 0.917(2) 0.413(2) 0.032(6) Uani 0.36(7) 1 d . . P A 1
C16 C 0.628(4) 1.046(2) 0.461(3) 0.048(10) Uani 0.36(7) 1 d . . P A 1
H16A H 0.703992 1.063359 0.493287 0.073 Uiso 0.36(7) 1 calc R U P A 1
H16B H 0.577625 1.05165 0.516088 0.073 Uiso 0.36(7) 1 calc R U P A 1
H16C H 0.605739 1.110631 0.405138 0.073 Uiso 0.36(7) 1 calc R U P A 1
C14A C 0.676(3) 0.9016(16) 0.4135(15) 0.059(8) Uani 0.64(7) 1 d . . P A 2
C16A C 0.711(5) 1.031(2) 0.450(3) 0.11(2) Uani 0.64(7) 1 d . . P A 2
H16D H 0.7067 1.089406 0.388005 0.166 Uiso 0.64(7) 1 calc R U P A 2
H16E H 0.787479 1.028039 0.485184 0.166 Uiso 0.64(7) 1 calc R U P A 2
H16F H 0.661988 1.062977 0.500303 0.166 Uiso 0.64(7) 1 calc R U P A 2
C15 C 0.5698(7) 0.6483(8) 0.2220(6) 0.0369(15) Uani 1 1 d . . . . .
H15A H 0.502409 0.603796 0.237473 0.055 Uiso 1 1 calc R U . . .
H15B H 0.627424 0.584576 0.212548 0.055 Uiso 1 1 calc R U . . .
H15C H 0.55326 0.699035 0.156228 0.055 Uiso 1 1 calc R U . . .
C17 C 0.6920(10) 0.7722(8) 0.5862(6) 0.056(2) Uani 1 1 d . . . . .
C18 C 0.7334(14) 0.8656(9) 0.6616(8) 0.085(5) Uani 1 1 d . . . . .
H18 H 0.752048 0.94935 0.638974 0.102 Uiso 1 1 calc R U . . .
C19 C 0.7467(13) 0.8344(11) 0.7689(8) 0.077(4) Uani 1 1 d . . . . .
H19 H 0.774376 0.896901 0.820678 0.093 Uiso 1 1 calc R U . . .
C20 C 0.7196(9) 0.7113(10) 0.8012(6) 0.055(2) Uani 1 1 d . . . . .
H20 H 0.724411 0.691341 0.875282 0.065 Uiso 1 1 calc R U . . .
C21 C 0.6853(7) 0.6175(8) 0.7250(6) 0.0402(16) Uani 1 1 d . . . . .
H21 H 0.671817 0.53227 0.747917 0.048 Uiso 1 1 calc R U . . .
C22 C 0.6706(7) 0.6454(7) 0.6167(5) 0.0376(15) Uani 1 1 d . . . . .
C23 C 0.5104(8) 0.3328(8) 0.3014(7) 0.0475(18) Uani 1 1 d . . . . .
H23 H 0.434266 0.343652 0.309803 0.057 Uiso 1 1 calc R U . . .
C24 C 0.5508(12) 0.2551(9) 0.2284(7) 0.066(3) Uani 1 1 d . . . . .
H24 H 0.507983 0.203894 0.175835 0.079 Uiso 1 1 calc R U . . .
C25 C 0.6897(7) 0.3498(7) 0.3254(5) 0.0402(15) Uani 1 1 d . . . . .
C26 C 0.7945(8) 0.4012(12) 0.3744(7) 0.046(2) Uani 1 1 d . . . . .
C27 C 0.968(2) 0.468(3) 0.4181(17) 0.098(11) Uani 1 1 d . . . . .
H27 H 1.045114 0.483648 0.417486 0.117 Uiso 1 1 calc R U . . .
C28 C 0.9004(10) 0.5193(14) 0.4847(10) 0.070(4) Uani 1 1 d . . . . .
H28 H 0.924821 0.573804 0.543667 0.084 Uiso 1 1 calc R U . . .
Ir1 Ir 0.62666(3) 0.52454(2) 0.49282(3) 0.02790(7) Uani 1 1 d . . . . .
N1 N 0.6002(5) 0.3748(6) 0.5917(5) 0.0314(10) Uani 1 1 d . . . . .
N2 N 0.4928(6) 0.3636(6) 0.6145(5) 0.0321(14) Uani 1 1 d . . . . .
N3 N 0.6387(5) 0.6924(6) 0.4109(4) 0.0338(11) Uani 1 1 d . . . . .
N4 N 0.6673(9) 0.7961(7) 0.4745(5) 0.065(3) Uani 1 1 d . . . . .
N5 N 0.5980(6) 0.3931(6) 0.3610(4) 0.0332(11) Uani 1 1 d . . . . .
N6 N 0.6646(9) 0.2638(9) 0.2440(6) 0.059(2) Uani 1 1 d . . . . .
H6 H 0.71172 0.222206 0.208762 0.071 Uiso 1 1 calc R U . . .
N7 N 0.7914(6) 0.4824(9) 0.4560(7) 0.0383(15) Uani 1 1 d . . . . .
N8 N 0.8984(8) 0.3858(16) 0.3496(7) 0.084(4) Uani 1 1 d . . . . .
H8A H 0.91905 0.334354 0.300156 0.101 Uiso 1 1 calc R U . . .
P1 P 1.0893(7) 1.0068(5) 0.4968(4) 0.069(2) Uani 0.645(8) 1 d . . P B 1
F1 F 1.136(2) 1.1510(10) 0.5084(11) 0.095(4) Uani 0.645(8) 1 d . . P B 1
F2 F 1.033(3) 0.868(2) 0.4830(19) 0.104(10) Uani 0.645(8) 1 d . . P B 1
F3 F 1.1654(15) 0.9615(8) 0.6026(9) 0.068(4) Uani 0.645(8) 1 d . . P B 1
F4 F 1.182(2) 0.9660(10) 0.4292(12) 0.100(7) Uani 0.645(8) 1 d . . P B 1
F5 F 1.0284(19) 1.037(2) 0.3684(18) 0.084(4) Uani 0.645(8) 1 d . . P B 1
F6 F 0.9926(16) 1.0481(18) 0.5697(15) 0.078(4) Uani 0.645(8) 1 d . . P B 1
P1A P 0.9971(6) 1.0239(4) 0.4800(4) 0.0323(15) Uani 0.355(8) 1 d . . P B 2
F1A F 1.113(4) 1.097(2) 0.510(2) 0.095(4) Uani 0.355(8) 1 d . . P B 2
F2A F 1.058(3) 0.884(4) 0.488(3) 0.076(13) Uani 0.355(8) 1 d . . P B 2
F3A F 0.884(2) 0.943(3) 0.4550(16) 0.082(7) Uani 0.355(8) 1 d . . P B 2
F4A F 0.931(3) 1.155(2) 0.4631(17) 0.105(11) Uani 0.355(8) 1 d . . P B 2
F5A F 0.993(4) 1.046(5) 0.391(4) 0.084(4) Uani 0.355(8) 1 d . . P B 2
F6A F 0.974(3) 1.020(3) 0.603(2) 0.069(8) Uani 0.355(8) 1 d . . P B 2
O1 O 0.9077(14) 0.2065(11) 0.2033(7) 0.051(3) Uani 0.66(3) 1 d G . P C 1
H1A H 0.847232 0.171322 0.171646 0.077 Uiso 0.66(3) 1 d G U P C 1
H1B H 0.949341 0.141489 0.226492 0.077 Uiso 0.66(3) 1 d G U P C 1
O2 O 0.9747(14) 0.1836(16) 0.1959(13) 0.040(6) Uani 0.34(3) 1 d G . P C 2
H2A H 0.989705 0.101679 0.193416 0.061 Uiso 0.34(3) 1 d G U P C 2
H2B H 1.031272 0.22143 0.173294 0.061 Uiso 0.34(3) 1 d G U P C 2

loop_
_atom_site_aniso_label
_atom_site_aniso_U_11
_atom_site_aniso_U_22
_atom_site_aniso_U_33
_atom_site_aniso_U_23
_atom_site_aniso_U_13
_atom_site_aniso_U_12
C1 0.045(4) 0.040(3) 0.031(3) 0.002(3) 0.002(3) -0.007(3)
C2 0.061(5) 0.042(4) 0.036(3) 0.009(3) 0.010(3) -0.013(4)
C3 0.052(5) 0.044(4) 0.036(3) 0.004(3) 0.014(3) -0.011(3)
C4 0.037(4) 0.042(4) 0.052(4) 0.016(3) -0.004(3) 0.001(3)
C5 0.059(6) 0.067(6) 0.061(5) 0.011(5) 0.026(5) -0.011(5)
C6 0.030(4) 0.039(3) 0.045(4) -0.006(3) 0.011(4) -0.007(3)
C7 0.028(7) 0.073(6) 0.063(8) -0.002(5) 0.024(6) -0.007(5)
C8 0.027(4) 0.065(5) 0.079(6) -0.003(5) 0.020(4) 0.006(4)
C9 0.034(4) 0.059(5) 0.055(4) -0.004(4) 0.009(3) 0.011(3)
C10 0.037(3) 0.047(4) 0.037(3) -0.003(3) 0.010(2) 0.004(3)
C11 0.020(3) 0.037(3) 0.035(3) -0.005(3) 0.011(2) 0.000(3)
C12 0.034(3) 0.048(4) 0.034(3) 0.005(3) 0.005(2) -0.004(3)
C13 0.134(12) 0.050(5) 0.040(4) 0.020(4) -0.016(5) -0.025(7)
C14 0.025(13) 0.029(9) 0.040(10) 0.010(7) 0.001(8) 0.003(8)
C16 0.06(2) 0.028(9) 0.055(14) 0.006(8) 0.008(15) -0.012(10)
C14A 0.08(2) 0.030(6) 0.056(8) 0.017(6) -0.024(10) -0.008(9)
C16A 0.16(5) 0.067(15) 0.084(18) 0.034(12) -0.06(2) -0.043(18)
C15 0.043(4) 0.045(4) 0.023(3) 0.005(3) 0.004(3) 0.004(3)
C17 0.090(7) 0.033(3) 0.040(4) -0.001(3) -0.009(4) -0.024(4)
C18 0.149(13) 0.036(4) 0.056(5) 0.004(4) -0.038(7) -0.030(6)
C19 0.127(11) 0.049(5) 0.046(4) -0.007(4) -0.022(5) -0.021(6)
C20 0.074(6) 0.053(5) 0.033(3) -0.008(3) -0.008(4) 0.000(4)
C21 0.046(4) 0.042(4) 0.032(4) -0.002(3) 0.000(3) -0.002(3)
C22 0.050(4) 0.034(3) 0.029(3) -0.009(3) 0.003(3) -0.008(3)
C23 0.052(5) 0.034(3) 0.053(4) 0.000(3) -0.010(3) -0.004(3)
C24 0.117(10) 0.039(4) 0.035(3) -0.010(3) -0.019(5) 0.009(5)
C25 0.055(5) 0.037(3) 0.031(3) 0.004(2) 0.014(3) 0.015(3)
C26 0.030(4) 0.070(6) 0.041(4) 0.014(4) 0.017(3) 0.014(4)
C27 0.027(7) 0.22(3) 0.050(7) 0.033(9) 0.012(6) 0.007(9)
C28 0.030(5) 0.133(12) 0.048(5) 0.021(5) 0.007(4) -0.010(5)
Ir1 0.02589(11) 0.03228(11) 0.02615(10) 0.00014(16) 0.00569(6) -0.00347(14)
N1 0.032(3) 0.032(2) 0.031(2) 0.006(2) 0.005(2) -0.005(2)
N2 0.030(4) 0.035(3) 0.033(3) 0.002(2) 0.014(3) -0.009(2)
N3 0.042(3) 0.031(2) 0.030(2) 0.005(2) 0.007(2) -0.009(2)
N4 0.119(9) 0.032(3) 0.038(4) 0.007(3) -0.010(4) -0.029(4)
N5 0.044(3) 0.035(3) 0.021(2) -0.008(2) 0.005(2) -0.001(2)
N6 0.099(7) 0.050(4) 0.031(3) -0.001(3) 0.013(4) 0.027(5)
N7 0.018(3) 0.055(5) 0.045(4) 0.012(3) 0.011(3) 0.007(3)
N8 0.051(5) 0.156(12) 0.051(4) 0.036(6) 0.029(4) 0.051(7)
P1 0.130(8) 0.0462(19) 0.0304(18) 0.0013(17) 0.014(3) 0.004(2)
F1 0.199(13) 0.030(5) 0.061(6) 0.010(6) 0.034(7) -0.006(9)
F2 0.20(3) 0.053(8) 0.054(8) 0.002(6) 0.007(11) -0.032(11)
F3 0.120(12) 0.046(4) 0.042(5) 0.004(3) 0.027(6) 0.005(5)
F4 0.20(2) 0.049(6) 0.055(7) -0.007(5) 0.038(11) 0.001(7)
F5 0.080(15) 0.103(8) 0.072(11) 0.040(8) 0.022(7) 0.016(9)
F6 0.080(11) 0.076(10) 0.072(11) -0.005(8) -0.007(8) 0.005(8)
P1A 0.043(4) 0.029(3) 0.025(2) -0.0006(15) 0.007(2) 0.0016(18)
F1A 0.199(13) 0.030(5) 0.061(6) 0.010(6) 0.034(7) -0.006(9)
F2A 0.073(15) 0.09(3) 0.08(2) 0.039(18) 0.035(13) 0.049(17)
F3A 0.089(17) 0.113(16) 0.048(9) -0.017(11) 0.021(9) -0.040(15)
F4A 0.18(3) 0.075(14) 0.066(12) 0.022(10) 0.048(15) 0.068(17)
F5A 0.080(15) 0.103(8) 0.072(11) 0.040(8) 0.022(7) 0.016(9)
F6A 0.10(2) 0.066(15) 0.038(11) 0.005(8) 0.014(11) -0.031(12)
O1 0.059(9) 0.054(5) 0.041(4) 0.003(4) 0.010(4) 0.006(5)
O2 0.040(13) 0.035(7) 0.045(8) 0.000(6) 0.002(7) 0.004(7)

loop_
_atom_type_symbol
_atom_type_description
_atom_type_scat_dispersion_real
_atom_type_scat_dispersion_imag
_atom_type_scat_source
C C 0.0033 0.0016 'International Tables Vol C Tables 4.2.6.8 and 6.1.1.4'
H H 0 0 'International Tables Vol C Tables 4.2.6.8 and 6.1.1.4'
F F 0.0171 0.0103 'International Tables Vol C Tables 4.2.6.8 and 6.1.1.4'
Ir Ir -1.4442 7.9887 'International Tables Vol C Tables 4.2.6.8 and 6.1.1.4'
N N 0.0061 0.0033 'International Tables Vol C Tables 4.2.6.8 and 6.1.1.4'
O O 0.0106 0.006 'International Tables Vol C Tables 4.2.6.8 and 6.1.1.4'
P P 0.1023 0.0942 'International Tables Vol C Tables 4.2.6.8 and 6.1.1.4'

loop_
_exptl_crystal_face_index_h
_exptl_crystal_face_index_k
_exptl_crystal_face_index_l
_exptl_crystal_face_perp_dist
2 3 -2 0.0510
0 -3 2 0.0310
-1 0 0 0.0630
1 -1 1 0.0730
-4 1 -1 0.0630
2 -1 -2 0.0500
0 1 2 0.0640

loop_
_geom_angle_atom_site_label_1
_geom_angle_atom_site_label_2
_geom_angle_atom_site_label_3
_geom_angle
_geom_angle_site_symmetry_1
_geom_angle_site_symmetry_3
_geom_angle_publ_flag
N1 C1 C2 109.5(8) . . ?
N1 C1 C4 122.1(7) . . ?
C2 C1 C4 128.4(8) . . ?
C3 C2 C1 107.6(7) . . ?
C3 C2 H2 126.2 . . ?
C1 C2 H2 126.2 . . ?
C2 C3 N2 105.7(7) . . ?
C2 C3 C5 129.3(8) . . ?
N2 C3 C5 125.0(8) . . ?
C1 C4 H4A 109.5 . . ?
C1 C4 H4B 109.5 . . ?
H4A C4 H4B 109.5 . . ?
C1 C4 H4C 109.5 . . ?
H4A C4 H4C 109.5 . . ?
H4B C4 H4C 109.5 . . ?
C3 C5 H5A 109.5 . . ?
C3 C5 H5B 109.5 . . ?
H5A C5 H5B 109.5 . . ?
C3 C5 H5C 109.5 . . ?
H5A C5 H5C 109.5 . . ?
H5B C5 H5C 109.5 . . ?
C11 C6 C7 123.0(10) . . ?
C11 C6 N2 115.8(8) . . ?
C7 C6 N2 121.3(10) . . ?
C8 C7 C6 118.8(12) . . ?
C8 C7 H7 120.6 . . ?
C6 C7 H7 120.6 . . ?
C7 C8 C9 118.7(9) . . ?
C7 C8 H8 120.6 . . ?
C9 C8 H8 120.6 . . ?
C10 C9 C8 120.5(8) . . ?
C10 C9 H9 119.8 . . ?
C8 C9 H9 119.8 . . ?
C11 C10 C9 122.0(8) . . ?
C11 C10 H10 119 . . ?
C9 C10 H10 119 . . ?
C10 C11 C6 117.0(7) . . ?
C10 C11 Ir1 128.5(6) . . ?
C6 C11 Ir1 114.5(6) . . ?
N3 C12 C13 108.7(7) . . ?
N3 C12 C15 122.5(7) . . ?
C13 C12 C15 128.7(7) . . ?
C14 C13 C12 111.2(12) . . ?
C12 C13 C14A 105.9(9) . . ?
C13 C14 C16 135(2) . . ?
C13 C14 N4 97.5(16) . . ?
C16 C14 N4 123(2) . . ?
C14 C16 H16A 109.5 . . ?
C14 C16 H16B 109.5 . . ?
H16A C16 H16B 109.5 . . ?
C14 C16 H16C 109.5 . . ?
H16A C16 H16C 109.5 . . ?
H16B C16 H16C 109.5 . . ?
N4 C14A C13 104.6(12) . . ?
N4 C14A C16A 127.4(17) . . ?
C13 C14A C16A 126.4(15) . . ?
C14A C16A H16D 109.5 . . ?
C14A C16A H16E 109.5 . . ?
H16D C16A H16E 109.5 . . ?
C14A C16A H16F 109.5 . . ?
H16D C16A H16F 109.5 . . ?
H16E C16A H16F 109.5 . . ?
C12 C15 H15A 109.5 . . ?
C12 C15 H15B 109.5 . . ?
H15A C15 H15B 109.5 . . ?
C12 C15 H15C 109.5 . . ?
H15A C15 H15C 109.5 . . ?
H15B C15 H15C 109.5 . . ?
C22 C17 C18 121.6(7) . . ?
C22 C17 N4 114.2(6) . . ?
C18 C17 N4 124.2(7) . . ?
C19 C18 C17 119.3(9) . . ?
C19 C18 H18 120.4 . . ?
C17 C18 H18 120.4 . . ?
C18 C19 C20 119.9(8) . . ?
C18 C19 H19 120 . . ?
C20 C19 H19 120 . . ?
C19 C20 C21 120.0(8) . . ?
C19 C20 H20 120 . . ?
C21 C20 H20 120 . . ?
C22 C21 C20 121.5(8) . . ?
C22 C21 H21 119.2 . . ?
C20 C21 H21 119.2 . . ?
C21 C22 C17 117.4(7) . . ?
C21 C22 Ir1 128.3(6) . . ?
C17 C22 Ir1 114.3(5) . . ?
C24 C23 N5 108.6(10) . . ?
C24 C23 H23 125.7 . . ?
N5 C23 H23 125.7 . . ?
C23 C24 N6 107.8(8) . . ?
C23 C24 H24 126.1 . . ?
N6 C24 H24 126.1 . . ?
N5 C25 N6 110.9(8) . . ?
N5 C25 C26 117.4(7) . . ?
N6 C25 C26 131.6(8) . . ?
N7 C26 N8 111.8(11) . . ?
N7 C26 C25 117.0(7) . . ?
N8 C26 C25 131.1(11) . . ?
C28 C27 N8 104.5(17) . . ?
C28 C27 H27 127.7 . . ?
N8 C27 H27 127.7 . . ?
C27 C28 N7 111.4(16) . . ?
C27 C28 H28 124.3 . . ?
N7 C28 H28 124.3 . . ?
C11 Ir1 C22 90.1(3) . . ?
C11 Ir1 N3 93.1(3) . . ?
C22 Ir1 N3 80.3(3) . . ?
C11 Ir1 N1 80.0(3) . . ?
C22 Ir1 N1 92.8(3) . . ?
N3 Ir1 N1 170.2(2) . . ?
C11 Ir1 N5 95.8(3) . . ?
C22 Ir1 N5 174.1(3) . . ?
N3 Ir1 N5 99.6(2) . . ?
N1 Ir1 N5 88.0(2) . . ?
C11 Ir1 N7 172.3(3) . . ?
C22 Ir1 N7 97.5(4) . . ?
N3 Ir1 N7 86.4(3) . . ?
N1 Ir1 N7 101.4(3) . . ?
N5 Ir1 N7 76.6(3) . . ?
C1 N1 N2 107.0(6) . . ?
C1 N1 Ir1 137.9(5) . . ?
N2 N1 Ir1 114.7(5) . . ?
N1 N2 C3 110.2(7) . . ?
N1 N2 C6 114.9(6) . . ?
C3 N2 C6 134.6(7) . . ?
C12 N3 N4 107.7(6) . . ?
C12 N3 Ir1 137.2(5) . . ?
N4 N3 Ir1 114.1(4) . . ?
C14A N4 N3 109.8(9) . . ?
C14A N4 C17 133.1(9) . . ?
N3 N4 C17 116.8(6) . . ?
N3 N4 C14 107.5(11) . . ?
C17 N4 C14 130.9(11) . . ?
C25 N5 C23 106.6(7) . . ?
C25 N5 Ir1 114.5(5) . . ?
C23 N5 Ir1 138.8(6) . . ?
C25 N6 C24 106.1(7) . . ?
C25 N6 H6 127 . . ?
C24 N6 H6 127 . . ?
C26 N7 C28 104.9(10) . . ?
C26 N7 Ir1 114.3(6) . . ?
C28 N7 Ir1 140.6(9) . . ?
C26 N8 C27 107.0(14) . . ?
C26 N8 H8A 126.5 . . ?
C27 N8 H8A 126.5 . . ?
F4 P1 F2 91.3(12) . . ?
F4 P1 F3 89.6(10) . . ?
F2 P1 F3 91.1(11) . . ?
F4 P1 F1 91.8(10) . . ?
F2 P1 F1 175.4(15) . . ?
F3 P1 F1 92.2(8) . . ?
F4 P1 F6 179.0(10) . . ?
F2 P1 F6 88.3(13) . . ?
F3 P1 F6 89.5(8) . . ?
F1 P1 F6 88.6(11) . . ?
F4 P1 F5 77.9(10) . . ?
F2 P1 F5 86.3(13) . . ?
F3 P1 F5 167.2(9) . . ?
F1 P1 F5 91.2(10) . . ?
F6 P1 F5 103.0(10) . . ?
F5A P1A F4A 75(2) . . ?
F5A P1A F1A 93(3) . . ?
F4A P1A F1A 92.5(17) . . ?
F5A P1A F3A 89(3) . . ?
F4A P1A F3A 90.8(17) . . ?
F1A P1A F3A 176.3(16) . . ?
F5A P1A F6A 164(2) . . ?
F4A P1A F6A 90.3(15) . . ?
F1A P1A F6A 92.2(14) . . ?
F3A P1A F6A 86.0(14) . . ?
F5A P1A F2A 102(3) . . ?
F4A P1A F2A 175(2) . . ?
F1A P1A F2A 91.6(19) . . ?
F3A P1A F2A 85(2) . . ?
F6A P1A F2A 92.7(19) . . ?
H1A O1 H1B 104.5 . . ?
H2A O2 H2B 104.5 . . ?

loop_
_geom_bond_atom_site_label_1
_geom_bond_atom_site_label_2
_geom_bond_distance
_geom_bond_site_symmetry_2
_geom_bond_publ_flag
C1 N1 1.314(10) . ?
C1 C2 1.405(11) . ?
C1 C4 1.490(12) . ?
C2 C3 1.364(14) . ?
C2 H2 0.95 . ?
C3 N2 1.377(10) . ?
C3 C5 1.491(12) . ?
C4 H4A 0.98 . ?
C4 H4B 0.98 . ?
C4 H4C 0.98 . ?
C5 H5A 0.98 . ?
C5 H5B 0.98 . ?
C5 H5C 0.98 . ?
C6 C11 1.396(11) . ?
C6 C7 1.406(19) . ?
C6 N2 1.414(11) . ?
C7 C8 1.40(2) . ?
C7 H7 0.95 . ?
C8 C9 1.411(15) . ?
C8 H8 0.95 . ?
C9 C10 1.393(10) . ?
C9 H9 0.95 . ?
C10 C11 1.388(11) . ?
C10 H10 0.95 . ?
C11 Ir1 2.007(7) . ?
C12 N3 1.324(8) . ?
C12 C13 1.387(13) . ?
C12 C15 1.484(10) . ?
C13 C14 1.36(3) . ?
C13 C14A 1.410(19) . ?
C14 C16 1.47(4) . ?
C14 N4 1.54(3) . ?
C16 H16A 0.98 . ?
C16 H16B 0.98 . ?
C16 H16C 0.98 . ?
C14A N4 1.348(16) . ?
C14A C16A 1.47(3) . ?
C16A H16D 0.98 . ?
C16A H16E 0.98 . ?
C16A H16F 0.98 . ?
C15 H15A 0.98 . ?
C15 H15B 0.98 . ?
C15 H15C 0.98 . ?
C17 C22 1.403(10) . ?
C17 C18 1.404(11) . ?
C17 N4 1.422(10) . ?
C18 C19 1.378(14) . ?
C18 H18 0.95 . ?
C19 C20 1.392(15) . ?
C19 H19 0.95 . ?
C20 C21 1.393(12) . ?
C20 H20 0.95 . ?
C21 C22 1.383(10) . ?
C21 H21 0.95 . ?
C22 Ir1 2.019(6) . ?
C23 C24 1.361(14) . ?
C23 N5 1.372(10) . ?
C23 H23 0.95 . ?
C24 N6 1.373(17) . ?
C24 H24 0.95 . ?
C25 N5 1.330(10) . ?
C25 N6 1.363(11) . ?
C25 C26 1.444(14) . ?
C26 N7 1.332(15) . ?
C26 N8 1.347(11) . ?
C27 C28 1.35(3) . ?
C27 N8 1.41(3) . ?
C27 H27 0.95 . ?
C28 N7 1.381(14) . ?
C28 H28 0.95 . ?
Ir1 N3 2.037(5) . ?
Ir1 N1 2.041(5) . ?
Ir1 N5 2.141(5) . ?
Ir1 N7 2.153(8) . ?
N1 N2 1.375(9) . ?
N3 N4 1.359(9) . ?
N6 H6 0.88 . ?
N8 H8A 0.88 . ?
P1 F4 1.55(2) . ?
P1 F2 1.59(3) . ?
P1 F3 1.593(16) . ?
P1 F1 1.599(13) . ?
P1 F6 1.63(2) . ?
P1 F5 1.72(2) . ?
P1A F5A 1.14(4) . ?
P1A F4A 1.58(2) . ?
P1A F1A 1.60(4) . ?
P1A F3A 1.60(2) . ?
P1A F6A 1.60(3) . ?
P1A F2A 1.63(3) . ?
O1 H1A 0.8702 . ?
O1 H1B 0.8701 . ?
O2 H2A 0.8701 . ?
O2 H2B 0.87 . ?

loop_
_geom_torsion_atom_site_label_1
_geom_torsion_atom_site_label_2
_geom_torsion_atom_site_label_3
_geom_torsion_atom_site_label_4
_geom_torsion
_geom_torsion_site_symmetry_1
_geom_torsion_site_symmetry_2
_geom_torsion_site_symmetry_3
_geom_torsion_site_symmetry_4
_geom_torsion_publ_flag
N1 C1 C2 C3 -0.7(10) . . . . ?
C4 C1 C2 C3 175.6(8) . . . . ?
C1 C2 C3 N2 0.0(10) . . . . ?
C1 C2 C3 C5 -178.2(9) . . . . ?
C11 C6 C7 C8 -4(2) . . . . ?
N2 C6 C7 C8 175.4(11) . . . . ?
C6 C7 C8 C9 4(2) . . . . ?
C7 C8 C9 C10 -1.5(17) . . . . ?
C8 C9 C10 C11 -1.2(13) . . . . ?
C9 C10 C11 C6 1.1(11) . . . . ?
C9 C10 C11 Ir1 177.4(6) . . . . ?
C7 C6 C11 C10 1.7(14) . . . . ?
N2 C6 C11 C10 -178.1(7) . . . . ?
C7 C6 C11 Ir1 -175.1(9) . . . . ?
N2 C6 C11 Ir1 5.1(9) . . . . ?
N3 C12 C13 C14 -18(2) . . . . ?
C15 C12 C13 C14 158.9(17) . . . . ?
N3 C12 C13 C14A 11(2) . . . . ?
C15 C12 C13 C14A -172(2) . . . . ?
C12 C13 C14 C16 -179(3) . . . . ?
C12 C13 C14 N4 26(2) . . . . ?
C12 C13 C14A N4 -17(3) . . . . ?
C12 C13 C14A C16A 176(3) . . . . ?
C22 C17 C18 C19 -4(2) . . . . ?
N4 C17 C18 C19 175.2(14) . . . . ?
C17 C18 C19 C20 0(2) . . . . ?
C18 C19 C20 C21 4(2) . . . . ?
C19 C20 C21 C22 -4.2(17) . . . . ?
C20 C21 C22 C17 0.3(14) . . . . ?
C20 C21 C22 Ir1 177.9(7) . . . . ?
C18 C17 C22 C21 3.9(18) . . . . ?
N4 C17 C22 C21 -175.6(9) . . . . ?
C18 C17 C22 Ir1 -174.0(11) . . . . ?
N4 C17 C22 Ir1 6.5(13) . . . . ?
N5 C23 C24 N6 1.6(11) . . . . ?
N5 C25 C26 N7 3.9(12) . . . . ?
N6 C25 C26 N7 -178.0(8) . . . . ?
N5 C25 C26 N8 -173.1(10) . . . . ?
N6 C25 C26 N8 5.0(17) . . . . ?
N8 C27 C28 N7 -5.0(19) . . . . ?
C2 C1 N1 N2 1.1(9) . . . . ?
C4 C1 N1 N2 -175.5(7) . . . . ?
C2 C1 N1 Ir1 173.4(6) . . . . ?
C4 C1 N1 Ir1 -3.2(12) . . . . ?
C1 N1 N2 C3 -1.1(8) . . . . ?
Ir1 N1 N2 C3 -175.4(5) . . . . ?
C1 N1 N2 C6 173.6(6) . . . . ?
Ir1 N1 N2 C6 -0.7(8) . . . . ?
C2 C3 N2 N1 0.7(9) . . . . ?
C5 C3 N2 N1 178.9(8) . . . . ?
C2 C3 N2 C6 -172.6(8) . . . . ?
C5 C3 N2 C6 5.7(15) . . . . ?
C11 C6 N2 N1 -2.8(10) . . . . ?
C7 C6 N2 N1 177.3(10) . . . . ?
C11 C6 N2 C3 170.2(8) . . . . ?
C7 C6 N2 C3 -9.7(15) . . . . ?
C13 C12 N3 N4 -0.6(12) . . . . ?
C15 C12 N3 N4 -177.9(8) . . . . ?
C13 C12 N3 Ir1 166.4(9) . . . . ?
C15 C12 N3 Ir1 -11.0(13) . . . . ?
C13 C14A N4 N3 18(3) . . . . ?
C16A C14A N4 N3 -176(3) . . . . ?
C13 C14A N4 C17 -169.4(16) . . . . ?
C16A C14A N4 C17 -3(5) . . . . ?
C12 N3 N4 C14A -11(2) . . . . ?
Ir1 N3 N4 C14A 179(2) . . . . ?
C12 N3 N4 C17 174.6(9) . . . . ?
Ir1 N3 N4 C17 4.3(12) . . . . ?
C12 N3 N4 C14 16.6(14) . . . . ?
Ir1 N3 N4 C14 -153.8(11) . . . . ?
C22 C17 N4 C14A -180(3) . . . . ?
C18 C17 N4 C14A 1(3) . . . . ?
C22 C17 N4 N3 -7.1(15) . . . . ?
C18 C17 N4 N3 173.4(13) . . . . ?
C22 C17 N4 C14 144.7(17) . . . . ?
C18 C17 N4 C14 -35(2) . . . . ?
C13 C14 N4 N3 -25.6(19) . . . . ?
C16 C14 N4 N3 174.6(19) . . . . ?
C13 C14 N4 C17 -179.4(13) . . . . ?
C16 C14 N4 C17 21(3) . . . . ?
N6 C25 N5 C23 0.3(9) . . . . ?
C26 C25 N5 C23 178.8(7) . . . . ?
N6 C25 N5 Ir1 178.0(5) . . . . ?
C26 C25 N5 Ir1 -3.5(9) . . . . ?
C24 C23 N5 C25 -1.2(9) . . . . ?
C24 C23 N5 Ir1 -178.1(6) . . . . ?
N5 C25 N6 C24 0.7(9) . . . . ?
C26 C25 N6 C24 -177.5(9) . . . . ?
C23 C24 N6 C25 -1.4(10) . . . . ?
N8 C26 N7 C28 -0.5(12) . . . . ?
C25 C26 N7 C28 -178.1(8) . . . . ?
N8 C26 N7 Ir1 175.3(7) . . . . ?
C25 C26 N7 Ir1 -2.3(10) . . . . ?
C27 C28 N7 C26 3.6(15) . . . . ?
C27 C28 N7 Ir1 -170.4(12) . . . . ?
N7 C26 N8 C27 -2.6(15) . . . . ?
C25 C26 N8 C27 174.6(13) . . . . ?
C28 C27 N8 C26 4.5(18) . . . . ?
